data_1524039
loop_
_publ_author_name
'Battle, P.D.'

_publ_section_title
;
 The crystal structures of Ba2 La Ru O6 and Ca2 La Ru O6
;
_journal_name_full 'Materials Research Bulletin'
_journal_page_first 397
_journal_page_last 405
_journal_volume 16
_journal_year 1981
_chemical_formula_sum 'Ca2 La O6 Ru'
_chemical_name_systematic 'Ca2 La Ru O6'
_space_group_IT_number 2
_symmetry_space_group_name_Hall '-P 1'
_symmetry_space_group_name_H-M 'P -1'
_cell_angle_alpha 90
_cell_angle_beta 89.76
_cell_angle_gamma 90
_cell_formula_units_Z 2
_cell_length_a 5.6179
_cell_length_b 5.835
_cell_length_c 8.0667
_cell_volume 264.428
_citation_journal_id_ASTM MRBUAC
_cod_data_source_file Battle_MRBUAC_1981_487.cif
_cod_data_source_block Ca2La1O6Ru1
_cod_original_cell_volume 264.4277
_cod_original_formula_sum 'Ca2 La1 O6 Ru1'
_cod_database_code 1524039

loop_
_symmetry_equiv_pos_as_xyz
x,y,z
-x,-y,-z

loop_
_atom_site_label
_atom_site_type_symbol
_atom_site_fract_x
_atom_site_fract_y
_atom_site_fract_z
_atom_site_occupancy
_atom_site_U_iso_or_equiv
Ru1 Ru+5 0.5 0 0 1 0.0
O3 O-2 0.188 0.228 0.441 1 0.0
O6 O-2 -0.118 0.571 0.264 1 0.0
Ca4 Ca+2 0.5 0 0.5 1 0.0
Ru2 Ru+5 0 0.5 0.5 1 0.0
O4 O-2 0.294 0.671 0.46 1 0.0
Ca1 Ca+2 0.003 -0.058 0.259 0.5 0.0
Ca2 Ca+2 0.483 0.438 0.26 0.5 0.0
La1 La+3 0.003 -0.058 0.259 0.5 0.0
Ca3 Ca+2 0 0.5 0 1 0.0
O1 O-2 0.229 0.19 0.053 1 0.0
O5 O-2 0.591 0.033 0.227 1 0.0
La2 La+3 0.483 0.438 0.26 0.5 0.0
O2 O-2 0.341 0.711 0.061 1 0.0
